data_7240918
loop_
_publ_author_name
'Zhao, Kai'
'Zhang, Xiao-Chen'
'Tao, Ji-Yu'
'Wu, Xian-Dan'
'Wu, Jia-Xu'
'Li, Wei-Ming'
'Zhu, Tong-Hao'
'Loh, Teck-Peng'

_publ_section_title
;
 Regio- and stereoselective C(sp2)--H acylation of enamides with aldehydes
 via transition-metal-free photoredox catalysis
;
_journal_issue 16
_journal_name_full 'Green Chemistry'
_journal_page_first 5497
_journal_page_last 5503
_journal_paper_doi 10.1039/D0GC01947J
_journal_volume 22
_journal_year 2020
_chemical_formula_moiety 'C24 H19 N O2'
_chemical_formula_sum 'C24 H19 N O2'
_chemical_formula_weight 353.40
_chemical_melting_point 440.8(8)
_chemical_name_systematic 1-(4-benzoyl-3-phenylisoquinolin-2(1H)-yl)ethan-1-one
_space_group_crystal_system monoclinic
_space_group_IT_number 14
_space_group_name_Hall '-P 2ybc'
_space_group_name_H-M_alt 'P 1 21/c 1'
_atom_sites_solution_hydrogens geom
_atom_sites_solution_primary dual
_audit_creation_date 2019-11-06
_audit_creation_method
;
Olex2 1.2
(compiled 2018.05.29 svn.r3508 for OlexSys, GUI svn.r5506)
;
_audit_update_record
;
2019-11-06 deposited with the CCDC.	2020-07-13 downloaded from the CCDC.
;
_cell_angle_alpha 90
_cell_angle_beta 97.3580(10)
_cell_angle_gamma 90
_cell_formula_units_Z 4
_cell_length_a 10.69230(10)
_cell_length_b 11.1552(2)
_cell_length_c 15.2475(2)
_cell_measurement_reflns_used 9953
_cell_measurement_temperature 170(2)
_cell_measurement_theta_max 54.897
_cell_measurement_theta_min 5.008
_cell_volume 1803.67(4)
_computing_cell_refinement 'SAINT v8.37A (Bruker, 2015)'
_computing_data_reduction 'SAINT v8.37A (Bruker, 2015)'
_computing_molecular_graphics 'Olex2 (Dolomanov et al., 2009)'
_computing_publication_material 'Olex2 (Dolomanov et al., 2009)'
_computing_structure_refinement 'ShelXL (Sheldrick, 2015)'
_computing_structure_solution 'ShelXT (Sheldrick, 2015)'
_diffrn_ambient_temperature 170.02
_diffrn_measured_fraction_theta_full 0.996
_diffrn_measured_fraction_theta_max 0.995
_diffrn_measurement_device_type 'Bruker D8 Venture'
_diffrn_measurement_method '\f and \w scans'
_diffrn_radiation_type GaK\a
_diffrn_radiation_wavelength 1.34139
_diffrn_reflns_av_R_equivalents 0.0375
_diffrn_reflns_av_unetI/netI 0.0255
_diffrn_reflns_Laue_measured_fraction_full 0.996
_diffrn_reflns_Laue_measured_fraction_max 0.995
_diffrn_reflns_limit_h_max 13
_diffrn_reflns_limit_h_min -13
_diffrn_reflns_limit_k_max 13
_diffrn_reflns_limit_k_min -11
_diffrn_reflns_limit_l_max 18
_diffrn_reflns_limit_l_min -18
_diffrn_reflns_number 19169
_diffrn_reflns_point_group_measured_fraction_full 0.996
_diffrn_reflns_point_group_measured_fraction_max 0.995
_diffrn_reflns_theta_full 53.594
_diffrn_reflns_theta_max 54.925
_diffrn_reflns_theta_min 5.006
_diffrn_standards_number 0
_exptl_absorpt_coefficient_mu 0.421
_exptl_absorpt_correction_T_max 0.7508
_exptl_absorpt_correction_T_min 0.6031
_exptl_absorpt_correction_type multi-scan
_exptl_absorpt_process_details
'SADABS-2016/2 (Bruker,2016/2) was used for absorption correction. wR2(int) was 0.0871 before and 0.0528 after correction. The Ratio of minimum to maximum transmission is 0.8033. The \l/2 correction factor is Not present.'
_exptl_crystal_colour colourless
_exptl_crystal_density_diffrn 1.301
_exptl_crystal_description block
_exptl_crystal_F_000 744
_exptl_crystal_recrystallization_method 'Re-crystallisation from solvent: Ethyl acetate and Hexane'
_exptl_crystal_size_max 0.15
_exptl_crystal_size_mid 0.08
_exptl_crystal_size_min 0.06
_refine_diff_density_max 0.204
_refine_diff_density_min -0.199
_refine_diff_density_rms 0.038
_refine_ls_extinction_method none
_refine_ls_goodness_of_fit_ref 1.039
_refine_ls_hydrogen_treatment constr
_refine_ls_matrix_type full
_refine_ls_number_parameters 245
_refine_ls_number_reflns 3407
_refine_ls_number_restraints 0
_refine_ls_restrained_S_all 1.039
_refine_ls_R_factor_all 0.0454
_refine_ls_R_factor_gt 0.0371
_refine_ls_shift/su_max 0.001
_refine_ls_shift/su_mean 0.000
_refine_ls_structure_factor_coef Fsqd
_refine_ls_weighting_details 'w=1/[\s^2^(Fo^2^)+(0.0389P)^2^+0.6519P] where P=(Fo^2^+2Fc^2^)/3'
_refine_ls_weighting_scheme calc
_refine_ls_wR_factor_gt 0.0872
_refine_ls_wR_factor_ref 0.0933
_reflns_Friedel_coverage 0.000
_reflns_number_gt 2933
_reflns_number_total 3407
_reflns_threshold_expression 'I > 2\s(I)'
_cod_data_source_file d0gc01947j2.cif
_cod_data_source_block 191106sf_0m
_cod_depositor_comments
;
The following automatic conversions were performed:

data item '_chemical_melting_point' value '439.96 - 441.56' was
changed to '440.8(8)' -- the average value was taken and precision
was estimated.

Automatic conversion script
Id: cif_fix_values 7556 2019-12-06 15:28:31Z antanas 

 Adding full bibliography for 7240916--7240920.cif.

 Adding full bibliography for 7240916--7240920.cif.
;
_cod_database_code 7240918
_shelx_shelxl_version_number 2016/6
_shelx_space_group_comment
;
The symmetry employed for this shelxl refinement is uniquely defined
by the following loop, which should always be used as a source of
symmetry information in preference to the above space-group names.
They are only intended as comments.
;
_shelx_estimated_absorpt_t_max 0.975
_shelx_estimated_absorpt_t_min 0.940
_olex2_refinement_description
;
1. Fixed Uiso
 At 1.2 times of:
  All C(H) groups, All C(H,H) groups
 At 1.5 times of:
  All C(H,H,H) groups
2.a Secondary CH2 refined with riding coordinates:
 C1(H1A,H1B)
2.b Aromatic/amide H refined with riding coordinates:
 C3(H3), C4(H4), C5(H5), C6(H6), C11(H11), C12(H12), C13(H13), C14(H14),
 C15(H15), C20(H20), C21(H21), C22(H22), C23(H23), C24(H24)
2.c Idealised Me refined as rotating group:
 C17(H17A,H17B,H17C)
;
_olex2_submission_special_instructions 'No special instructions were received'

loop_
_space_group_symop_operation_xyz
'x, y, z'
'-x, y+1/2, -z+1/2'
'-x, -y, -z'
'x, -y-1/2, z-1/2'

loop_
_atom_site_label
_atom_site_type_symbol
_atom_site_fract_x
_atom_site_fract_y
_atom_site_fract_z
_atom_site_U_iso_or_equiv
_atom_site_adp_type
_atom_site_occupancy
_atom_site_site_symmetry_order
_atom_site_calc_flag
_atom_site_refinement_flags_posn
_atom_site_refinement_flags_adp
_atom_site_refinement_flags_occupancy
_atom_site_disorder_assembly
_atom_site_disorder_group
O1 O 0.78083(11) 0.14916(9) 0.39402(7) 0.0430(3) Uani 1 1 d . . . . .
O2 O 0.87442(8) 0.73722(8) 0.44429(6) 0.0318(2) Uani 1 1 d . . . . .
N1 N 0.82151(10) 0.34761(9) 0.40711(7) 0.0236(2) Uani 1 1 d . . . . .
C1 C 0.92316(12) 0.33985(12) 0.35152(9) 0.0267(3) Uani 1 1 d . . . . .
H1A H 0.931631 0.256220 0.331362 0.032 Uiso 1 1 calc R . . . .
H1B H 1.004033 0.364097 0.385943 0.032 Uiso 1 1 calc R . . . .
C2 C 0.89326(12) 0.42122(12) 0.27289(8) 0.0251(3) Uani 1 1 d . . . . .
C3 C 0.92794(14) 0.39452(13) 0.19047(9) 0.0326(3) Uani 1 1 d . . . . .
H3 H 0.967017 0.319879 0.181278 0.039 Uiso 1 1 calc R . . . .
C4 C 0.90613(15) 0.47570(14) 0.12146(9) 0.0388(4) Uani 1 1 d . . . . .
H4 H 0.929423 0.456398 0.065074 0.047 Uiso 1 1 calc R . . . .
C5 C 0.85033(14) 0.58496(14) 0.13484(9) 0.0365(4) Uani 1 1 d . . . . .
H5 H 0.836332 0.641026 0.087710 0.044 Uiso 1 1 calc R . . . .
C6 C 0.81478(13) 0.61301(13) 0.21664(9) 0.0289(3) Uani 1 1 d . . . . .
H6 H 0.777113 0.688472 0.225406 0.035 Uiso 1 1 calc R . . . .
C7 C 0.83399(11) 0.53090(11) 0.28642(8) 0.0230(3) Uani 1 1 d . . . . .
C8 C 0.80078(11) 0.55582(11) 0.37561(8) 0.0214(3) Uani 1 1 d . . . . .
C9 C 0.79342(11) 0.46569(11) 0.43397(8) 0.0214(3) Uani 1 1 d . . . . .
C10 C 0.77432(11) 0.48165(11) 0.52793(8) 0.0222(3) Uani 1 1 d . . . . .
C11 C 0.68400(13) 0.55861(12) 0.55469(9) 0.0286(3) Uani 1 1 d . . . . .
H11 H 0.628379 0.600507 0.511674 0.034 Uiso 1 1 calc R . . . .
C12 C 0.67482(14) 0.57444(13) 0.64395(9) 0.0338(3) Uani 1 1 d . . . . .
H12 H 0.613739 0.627989 0.661757 0.041 Uiso 1 1 calc R . . . .
C13 C 0.75407(14) 0.51269(13) 0.70697(9) 0.0323(3) Uani 1 1 d . . . . .
H13 H 0.747806 0.523834 0.768022 0.039 Uiso 1 1 calc R . . . .
C14 C 0.84227(13) 0.43482(12) 0.68084(9) 0.0287(3) Uani 1 1 d . . . . .
H14 H 0.896408 0.391958 0.724181 0.034 Uiso 1 1 calc R . . . .
C15 C 0.85279(12) 0.41845(11) 0.59233(8) 0.0250(3) Uani 1 1 d . . . . .
H15 H 0.913544 0.364055 0.575133 0.030 Uiso 1 1 calc R . . . .
C16 C 0.74969(13) 0.24756(12) 0.41837(9) 0.0289(3) Uani 1 1 d . . . . .
C17 C 0.63001(15) 0.26411(15) 0.45920(11) 0.0434(4) Uani 1 1 d . . . . .
H17A H 0.568101 0.203782 0.435505 0.065 Uiso 1 1 calc GR . . . .
H17B H 0.596026 0.344423 0.445194 0.065 Uiso 1 1 calc GR . . . .
H17C H 0.647944 0.254914 0.523503 0.065 Uiso 1 1 calc GR . . . .
C18 C 0.78625(12) 0.68497(11) 0.40217(8) 0.0226(3) Uani 1 1 d . . . . .
C19 C 0.66376(11) 0.74640(11) 0.37462(8) 0.0228(3) Uani 1 1 d . . . . .
C20 C 0.56294(12) 0.68652(12) 0.32636(9) 0.0289(3) Uani 1 1 d . . . . .
H20 H 0.571705 0.604843 0.310584 0.035 Uiso 1 1 calc R . . . .
C21 C 0.45002(13) 0.74574(14) 0.30134(10) 0.0352(3) Uani 1 1 d . . . . .
H21 H 0.381910 0.705092 0.267759 0.042 Uiso 1 1 calc R . . . .
C22 C 0.43682(14) 0.86397(14) 0.32535(11) 0.0396(4) Uani 1 1 d . . . . .
H22 H 0.359325 0.904537 0.308555 0.048 Uiso 1 1 calc R . . . .
C23 C 0.53596(14) 0.92340(14) 0.37372(11) 0.0389(4) Uani 1 1 d . . . . .
H23 H 0.526067 1.004597 0.390311 0.047 Uiso 1 1 calc R . . . .
C24 C 0.64938(13) 0.86576(12) 0.39818(9) 0.0294(3) Uani 1 1 d . . . . .
H24 H 0.717424 0.907431 0.430998 0.035 Uiso 1 1 calc R . . . .

loop_
_atom_site_aniso_label
_atom_site_aniso_U_11
_atom_site_aniso_U_22
_atom_site_aniso_U_33
_atom_site_aniso_U_23
_atom_site_aniso_U_13
_atom_site_aniso_U_12
O1 0.0645(7) 0.0213(5) 0.0456(6) -0.0063(5) 0.0166(5) -0.0054(5)
O2 0.0273(5) 0.0282(5) 0.0386(6) -0.0070(4) -0.0014(4) -0.0008(4)
N1 0.0295(6) 0.0190(5) 0.0231(5) -0.0007(4) 0.0067(4) 0.0017(4)
C1 0.0303(7) 0.0227(7) 0.0285(7) -0.0039(5) 0.0089(5) 0.0027(5)
C2 0.0261(6) 0.0249(7) 0.0250(7) -0.0041(5) 0.0063(5) -0.0066(5)
C3 0.0378(8) 0.0307(8) 0.0316(8) -0.0078(6) 0.0127(6) -0.0080(6)
C4 0.0500(9) 0.0444(9) 0.0243(7) -0.0081(6) 0.0136(6) -0.0162(7)
C5 0.0458(9) 0.0405(9) 0.0227(7) 0.0042(6) 0.0028(6) -0.0130(7)
C6 0.0328(7) 0.0275(7) 0.0259(7) 0.0017(6) 0.0015(5) -0.0062(6)
C7 0.0233(6) 0.0245(7) 0.0211(6) -0.0015(5) 0.0021(5) -0.0049(5)
C8 0.0197(6) 0.0223(7) 0.0218(6) -0.0014(5) 0.0007(5) 0.0010(5)
C9 0.0214(6) 0.0197(6) 0.0232(6) -0.0017(5) 0.0027(5) 0.0017(5)
C10 0.0255(6) 0.0188(6) 0.0227(6) -0.0004(5) 0.0049(5) -0.0025(5)
C11 0.0319(7) 0.0267(7) 0.0280(7) 0.0025(6) 0.0076(5) 0.0056(6)
C12 0.0419(8) 0.0289(8) 0.0336(8) -0.0019(6) 0.0162(6) 0.0055(6)
C13 0.0447(8) 0.0315(8) 0.0223(7) -0.0024(6) 0.0098(6) -0.0052(6)
C14 0.0324(7) 0.0289(7) 0.0242(7) 0.0043(6) 0.0014(5) -0.0042(6)
C15 0.0262(6) 0.0223(7) 0.0268(7) 0.0004(5) 0.0044(5) -0.0002(5)
C16 0.0393(8) 0.0250(7) 0.0224(7) -0.0009(5) 0.0041(6) -0.0046(6)
C17 0.0464(9) 0.0411(9) 0.0455(9) -0.0087(7) 0.0170(7) -0.0178(7)
C18 0.0251(6) 0.0225(7) 0.0207(6) 0.0013(5) 0.0047(5) -0.0013(5)
C19 0.0248(6) 0.0215(7) 0.0226(6) 0.0037(5) 0.0046(5) 0.0002(5)
C20 0.0291(7) 0.0252(7) 0.0322(7) 0.0041(6) 0.0028(6) -0.0017(5)
C21 0.0262(7) 0.0404(9) 0.0380(8) 0.0107(7) 0.0000(6) -0.0029(6)
C22 0.0288(7) 0.0397(9) 0.0503(9) 0.0163(7) 0.0054(7) 0.0101(6)
C23 0.0410(8) 0.0252(8) 0.0515(9) 0.0052(7) 0.0094(7) 0.0086(6)
C24 0.0333(7) 0.0237(7) 0.0313(7) 0.0019(6) 0.0044(6) -0.0004(6)

loop_
_atom_type_symbol
_atom_type_description
_atom_type_scat_dispersion_real
_atom_type_scat_dispersion_imag
_atom_type_scat_source
C C 0.0148 0.0070 'International Tables Vol C Tables 4.2.6.8 and 6.1.1.4'
H H 0.0000 0.0000 'International Tables Vol C Tables 4.2.6.8 and 6.1.1.4'
N N 0.0253 0.0136 'International Tables Vol C Tables 4.2.6.8 and 6.1.1.4'
O O 0.0412 0.0250 'International Tables Vol C Tables 4.2.6.8 and 6.1.1.4'

loop_
_geom_angle_atom_site_label_1
_geom_angle_atom_site_label_2
_geom_angle_atom_site_label_3
_geom_angle
_geom_angle_site_symmetry_1
_geom_angle_site_symmetry_3
_geom_angle_publ_flag
C9 N1 C1 114.91(10) . . ?
C16 N1 C1 119.42(11) . . ?
C16 N1 C9 124.92(11) . . ?
N1 C1 H1A 109.9 . . ?
N1 C1 H1B 109.9 . . ?
N1 C1 C2 109.14(10) . . ?
H1A C1 H1B 108.3 . . ?
C2 C1 H1A 109.9 . . ?
C2 C1 H1B 109.9 . . ?
C3 C2 C1 122.54(12) . . ?
C3 C2 C7 119.85(13) . . ?
C7 C2 C1 117.52(11) . . ?
C2 C3 H3 119.7 . . ?
C4 C3 C2 120.61(14) . . ?
C4 C3 H3 119.7 . . ?
C3 C4 H4 120.1 . . ?
C5 C4 C3 119.85(13) . . ?
C5 C4 H4 120.1 . . ?
C4 C5 H5 119.8 . . ?
C4 C5 C6 120.32(14) . . ?
C6 C5 H5 119.8 . . ?
C5 C6 H6 119.8 . . ?
C5 C6 C7 120.42(14) . . ?
C7 C6 H6 119.8 . . ?
C2 C7 C8 117.75(11) . . ?
C6 C7 C2 118.92(12) . . ?
C6 C7 C8 123.26(12) . . ?
C7 C8 C18 118.18(11) . . ?
C9 C8 C7 120.53(11) . . ?
C9 C8 C18 121.10(11) . . ?
N1 C9 C10 116.70(10) . . ?
C8 C9 N1 117.83(11) . . ?
C8 C9 C10 124.98(11) . . ?
C11 C10 C9 122.93(11) . . ?
C11 C10 C15 118.80(12) . . ?
C15 C10 C9 118.25(11) . . ?
C10 C11 H11 119.8 . . ?
C12 C11 C10 120.31(13) . . ?
C12 C11 H11 119.8 . . ?
C11 C12 H12 119.9 . . ?
C13 C12 C11 120.30(13) . . ?
C13 C12 H12 119.9 . . ?
C12 C13 H13 120.2 . . ?
C14 C13 C12 119.66(12) . . ?
C14 C13 H13 120.2 . . ?
C13 C14 H14 119.7 . . ?
C13 C14 C15 120.70(13) . . ?
C15 C14 H14 119.7 . . ?
C10 C15 H15 119.9 . . ?
C14 C15 C10 120.21(12) . . ?
C14 C15 H15 119.9 . . ?
O1 C16 N1 120.88(12) . . ?
O1 C16 C17 121.11(13) . . ?
N1 C16 C17 117.99(12) . . ?
C16 C17 H17A 109.5 . . ?
C16 C17 H17B 109.5 . . ?
C16 C17 H17C 109.5 . . ?
H17A C17 H17B 109.5 . . ?
H17A C17 H17C 109.5 . . ?
H17B C17 H17C 109.5 . . ?
O2 C18 C8 119.89(11) . . ?
O2 C18 C19 121.41(12) . . ?
C19 C18 C8 118.69(11) . . ?
C20 C19 C18 121.35(12) . . ?
C24 C19 C18 119.28(12) . . ?
C24 C19 C20 119.37(12) . . ?
C19 C20 H20 119.9 . . ?
C21 C20 C19 120.26(13) . . ?
C21 C20 H20 119.9 . . ?
C20 C21 H21 120.1 . . ?
C22 C21 C20 119.81(14) . . ?
C22 C21 H21 120.1 . . ?
C21 C22 H22 119.9 . . ?
C21 C22 C23 120.17(13) . . ?
C23 C22 H22 119.9 . . ?
C22 C23 H23 119.7 . . ?
C22 C23 C24 120.55(14) . . ?
C24 C23 H23 119.7 . . ?
C19 C24 H24 120.1 . . ?
C23 C24 C19 119.84(13) . . ?
C23 C24 H24 120.1 . . ?

loop_
_geom_bond_atom_site_label_1
_geom_bond_atom_site_label_2
_geom_bond_distance
_geom_bond_site_symmetry_2
_geom_bond_publ_flag
O1 C16 1.2187(17) . ?
O2 C18 1.2190(15) . ?
N1 C1 1.4640(16) . ?
N1 C9 1.4229(16) . ?
N1 C16 1.3779(17) . ?
C1 H1A 0.9900 . ?
C1 H1B 0.9900 . ?
C1 C2 1.5050(18) . ?
C2 C3 1.3875(18) . ?
C2 C7 1.4052(18) . ?
C3 H3 0.9500 . ?
C3 C4 1.385(2) . ?
C4 H4 0.9500 . ?
C4 C5 1.384(2) . ?
C5 H5 0.9500 . ?
C5 C6 1.3854(19) . ?
C6 H6 0.9500 . ?
C6 C7 1.3989(18) . ?
C7 C8 1.4753(17) . ?
C8 C9 1.3516(17) . ?
C8 C18 1.5099(17) . ?
C9 C10 1.4836(17) . ?
C10 C11 1.3917(18) . ?
C10 C15 1.3979(18) . ?
C11 H11 0.9500 . ?
C11 C12 1.3882(19) . ?
C12 H12 0.9500 . ?
C12 C13 1.381(2) . ?
C13 H13 0.9500 . ?
C13 C14 1.378(2) . ?
C14 H14 0.9500 . ?
C14 C15 1.3807(18) . ?
C15 H15 0.9500 . ?
C16 C17 1.504(2) . ?
C17 H17A 0.9800 . ?
C17 H17B 0.9800 . ?
C17 H17C 0.9800 . ?
C18 C19 1.4901(17) . ?
C19 C20 1.3953(18) . ?
C19 C24 1.3927(19) . ?
C20 H20 0.9500 . ?
C20 C21 1.3862(19) . ?
C21 H21 0.9500 . ?
C21 C22 1.381(2) . ?
C22 H22 0.9500 . ?
C22 C23 1.381(2) . ?
C23 H23 0.9500 . ?
C23 C24 1.381(2) . ?
C24 H24 0.9500 . ?
